data_9001321
loop_
_publ_author_name
'Angel, R. J.'
'McMullan, R. K.'
'Prewitt, C. T.'

_publ_section_title
;
 Substructure and superstructure of mullite by neutron diffraction
 Model 1 Neutron
;
_journal_name_full 'American Mineralogist'
_journal_page_first 332
_journal_page_last 342
_journal_volume 76
_journal_year 1991
_chemical_formula_sum 'Al2.4 O4.8 Si0.6'
_chemical_name_mineral Mullite
_space_group_IT_number 55
_symmetry_space_group_name_Hall '-P 2 2ab'
_symmetry_space_group_name_H-M 'P b a m'
_cell_angle_alpha 90
_cell_angle_beta 90
_cell_angle_gamma 90
_cell_formula_units_Z 2
_cell_length_a 7.588
_cell_length_b 7.688
_cell_length_c 2.8895
_cell_volume 168.563
_database_code_amcsd 0001351
_exptl_crystal_density_diffrn 3.121
_cod_original_formula_sum 'Al2.4 Si.6 O4.8'
_cod_database_code 9001321

loop_
_space_group_symop_operation_xyz
x,y,z
1/2+x,1/2-y,z
1/2-x,1/2+y,-z
1/2-x,1/2+y,z
1/2+x,1/2-y,-z
x,y,-z
-x,-y,z
-x,-y,-z

loop_
_atom_site_aniso_label
_atom_site_aniso_U_11
_atom_site_aniso_U_22
_atom_site_aniso_U_33
_atom_site_aniso_U_12
_atom_site_aniso_U_13
_atom_site_aniso_U_23
Al 0.00729 0.00509 0.00444 0.00059 0.00000 0.00000
AlT 0.00496 0.00659 0.00596 -0.00030 0.00000 0.00000
SiT 0.00496 0.00659 0.00596 -0.00030 0.00000 0.00000
AlT* 0.00496 0.00629 0.00719 -0.00030 0.00000 0.00000
SiT* 0.00496 0.00629 0.00719 -0.00030 0.00000 0.00000
Oab 0.01283 0.01856 0.00470 -0.00842 0.00000 0.00000
Oc 0.01517 0.01497 0.02622 -0.00384 0.00000 0.00000
Oc* 0.00758 0.00689 0.01184 -0.00089 0.00000 0.00000
Od 0.01429 0.01228 0.01091 -0.00686 0.00000 0.00000

loop_
_atom_site_label
_atom_site_fract_x
_atom_site_fract_y
_atom_site_fract_z
_atom_site_occupancy
_atom_site_type_symbol
_atom_site_attached_hydrogens
Al 0.00000 0.00000 0.00000 1.00000 Al 0
AlT 0.14900 0.34000 0.50000 0.55000 Al 0
SiT 0.14900 0.34000 0.50000 0.25000 Si 0
AlT* 0.26250 0.20670 0.50000 0.15000 Al 0
SiT* 0.26250 0.20670 0.50000 0.05000 Si 0
Oab 0.35838 0.42238 0.50000 1.00000 O 0
Oc 0.50000 0.00000 0.50000 0.40000 O 0
Oc* 0.44950 0.05090 0.50000 0.20000 O 0
Od 0.12733 0.21843 0.00000 1.00000 O 0

loop_
_cod_changelog_entry_id
_cod_changelog_entry_author
_cod_changelog_entry_date
_cod_changelog_entry_text
1
;cod-tools version 3.8.0
Id: cif_guess_AMCSD_atom_types 9581 2023-05-17 12:35:41Z saulius
;
2023-05-18T11:36:40+03:00
;Derived atom types and hydrogen counts
from atom names that follow the AMCSD naming convention
(Wat == water, O-H == hydroxyl).
;

loop_
_cod_related_entry_id
_cod_related_entry_database
_cod_related_entry_code
1 AMCSD 0001351
